data_4130112
loop_
_publ_author_name
'Kisu, Haruki'
'Sakaino, Hirotoshi'
'Ito, Fumihiro'
'Yamashita, Makoto'
'Nozaki, Kyoko'

_publ_section_title
;
 A Qualitative Analysis of a &quot;Bora-Brook Rearrangement&quot;: The
 Ambident Reactivity of Boryl-Substituted Alkoxide Including the
 Carbon-to-Oxygen Migration of a Boryl Group.
;
_journal_issue 10
_journal_name_full 'Journal of the American Chemical Society'
_journal_page_first 3548
_journal_page_last 3552
_journal_paper_doi 10.1021/jacs.6b00283
_journal_volume 138
_journal_year 2016
_chemical_formula_moiety 'C33 H44 B F N2 O'
_chemical_formula_sum 'C33 H44 B F N2 O'
_chemical_formula_weight 514.51
_space_group_crystal_system triclinic
_space_group_IT_number 2
_space_group_name_Hall '-P 1'
_space_group_name_H-M_alt 'P -1'
_atom_sites_solution_hydrogens geom
_audit_creation_method SHELXL-2013
_cell_angle_alpha 101.980(6)
_cell_angle_beta 101.462(10)
_cell_angle_gamma 101.586(8)
_cell_formula_units_Z 4
_cell_length_a 12.868(7)
_cell_length_b 13.760(8)
_cell_length_c 18.432(10)
_cell_measurement_reflns_used 7121
_cell_measurement_temperature 93.1500
_cell_measurement_theta_max 31.1906
_cell_measurement_theta_min 2.4481
_cell_volume 3027(3)
_computing_cell_refinement 'RIGAKU CrystalClear'
_computing_data_collection 'RIGAKU CrystalClear'
_computing_data_reduction 'RIGAKU CrystalClear'
_computing_molecular_graphics 'Yadokari-XG 2009(Wakita Nemoto et al.)'
_computing_publication_material 'Yadokari-XG 2009(Wakita,Nemoto et al.)'
_computing_structure_refinement 'SHELXL-2014 (Sheldrick, 2014)'
_computing_structure_solution SIR-2004
_diffrn_ambient_temperature 93(2)
_diffrn_detector_area_resol_mean 28.5714
_diffrn_measured_fraction_theta_full 0.980
_diffrn_measured_fraction_theta_max 0.975
_diffrn_measurement_device_type 'Rigaku VariMax Saturn'
_diffrn_measurement_method 'omega scans'
_diffrn_radiation_monochromator Confocal
_diffrn_radiation_source 'rotating-anode X-ray tube'
_diffrn_radiation_type MoK\a
_diffrn_radiation_wavelength 0.71075
_diffrn_reflns_av_R_equivalents 0.0961
_diffrn_reflns_av_unetI/netI 0.1295
_diffrn_reflns_Laue_measured_fraction_full 0.980
_diffrn_reflns_Laue_measured_fraction_max 0.975
_diffrn_reflns_limit_h_max 12
_diffrn_reflns_limit_h_min -15
_diffrn_reflns_limit_k_max 16
_diffrn_reflns_limit_k_min -16
_diffrn_reflns_limit_l_max 21
_diffrn_reflns_limit_l_min -22
_diffrn_reflns_number 22222
_diffrn_reflns_point_group_measured_fraction_full 0.980
_diffrn_reflns_point_group_measured_fraction_max 0.975
_diffrn_reflns_theta_full 25.242
_diffrn_reflns_theta_max 26.000
_diffrn_reflns_theta_min 3.044
_exptl_absorpt_coefficient_mu 0.071
_exptl_absorpt_correction_T_max 1.0000
_exptl_absorpt_correction_T_min 0.8557
_exptl_absorpt_correction_type multi-scan
_exptl_absorpt_process_details 'Jacobson, R. (1998) Private communication'
_exptl_crystal_colour Colorless
_exptl_crystal_density_diffrn 1.129
_exptl_crystal_description Unknown
_exptl_crystal_F_000 1112
_exptl_crystal_size_max 0.250
_exptl_crystal_size_mid 0.230
_exptl_crystal_size_min 0.110
_refine_diff_density_max 0.311
_refine_diff_density_min -0.285
_refine_diff_density_rms 0.060
_refine_ls_extinction_method none
_refine_ls_goodness_of_fit_ref 1.072
_refine_ls_hydrogen_treatment constr
_refine_ls_matrix_type full
_refine_ls_number_parameters 701
_refine_ls_number_reflns 11594
_refine_ls_number_restraints 0
_refine_ls_restrained_S_all 1.072
_refine_ls_R_factor_all 0.1556
_refine_ls_R_factor_gt 0.0973
_refine_ls_shift/su_max 0.000
_refine_ls_shift/su_mean 0.000
_refine_ls_structure_factor_coef Fsqd
_refine_ls_weighting_details 'w=1/[\s^2^(Fo^2^)+(0.0841P)^2^+1.5529P] where P=(Fo^2^+2Fc^2^)/3'
_refine_ls_weighting_scheme calc
_refine_ls_wR_factor_gt 0.2086
_refine_ls_wR_factor_ref 0.2519
_reflns_Friedel_coverage 0.000
_reflns_number_gt 6700
_reflns_number_total 11594
_reflns_threshold_expression 'I > 2\s(I)'
_cod_data_source_file ja6b00283_si_002.cif
_cod_data_source_block 15a
_cod_depositor_comments
;
The following automatic conversions were performed:

data item '_exptl_absorpt_correction_type' value 'Multi-scan' was
changed to 'multi-scan' in accordance with the
/home/saulius/struct/COD-crude-data/automatic-downloads/DataCite-retrospective/ACS/depositions/lib/dictionaries/cif_core.dic
dictionary named 'cif_core.dic' version 2.4.2 last updated on
2011-04-26.

Automatic conversion script
Id: cif_fix_values 6909 2019-04-08 15:41:33Z antanas 
;
_cod_original_cell_volume 3028(3)
_cod_database_code 4130112
_shelx_space_group_comment
;
The symmetry employed for this shelxl refinement is uniquely defined
by the following loop, which should always be used as a source of
symmetry information in preference to the above space-group names.
They are only intended as comments.
;
_shelx_estimated_absorpt_t_min 0.982
_shelx_estimated_absorpt_t_max 0.992
_shelxl_version_number 2013-4

loop_
_space_group_symop_operation_xyz
'x, y, z'
'-x, -y, -z'

loop_
_atom_site_label
_atom_site_type_symbol
_atom_site_fract_x
_atom_site_fract_y
_atom_site_fract_z
_atom_site_U_iso_or_equiv
_atom_site_adp_type
_atom_site_occupancy
_atom_site_site_symmetry_order
_atom_site_calc_flag
_atom_site_refinement_flags_posn
_atom_site_refinement_flags_adp
B1 B 0.4564(3) 1.1503(3) 0.7455(2) 0.0288(9) Uani 1 1 d . .
N1 N 0.3855(2) 1.2172(3) 0.73525(17) 0.0328(8) Uani 1 1 d . .
N2 N 0.4970(2) 1.1287(2) 0.67869(17) 0.0290(7) Uani 1 1 d . .
C1 C 0.3808(3) 1.2409(3) 0.6601(2) 0.0382(10) Uani 1 1 d . .
H1 H 0.4059 1.3158 0.6668 0.046 Uiso 1 1 calc R U
H1A H 0.3051 1.2162 0.6272 0.046 Uiso 1 1 calc R U
C2 C 0.4565(4) 1.1855(4) 0.6249(2) 0.0495(12) Uani 1 1 d . .
H2 H 0.4162 1.1378 0.5745 0.059 Uiso 1 1 calc R U
H2A H 0.5182 1.2353 0.6176 0.059 Uiso 1 1 calc R U
C3 C 0.5723(3) 1.0676(3) 0.6630(2) 0.0313(9) Uani 1 1 d . .
C4 C 0.5332(3) 0.9611(3) 0.6305(2) 0.0370(10) Uani 1 1 d . .
C5 C 0.6086(4) 0.9046(3) 0.6135(2) 0.0467(11) Uani 1 1 d . .
H5 H 0.5835 0.8327 0.5913 0.056 Uiso 1 1 calc R U
C6 C 0.7193(4) 0.9522(4) 0.6286(3) 0.0509(12) Uani 1 1 d . .
H6 H 0.7696 0.9129 0.6172 0.061 Uiso 1 1 calc R U
C7 C 0.7561(3) 1.0565(3) 0.6602(2) 0.0428(10) Uani 1 1 d . .
H7 H 0.8318 1.0883 0.6697 0.051 Uiso 1 1 calc R U
C8 C 0.6843(3) 1.1174(3) 0.6790(2) 0.0350(9) Uani 1 1 d . .
C9 C 0.4115(3) 0.9079(3) 0.6120(2) 0.0453(11) Uani 1 1 d . .
H9 H 0.3758 0.9534 0.6429 0.054 Uiso 1 1 calc R U
C10 C 0.3902(4) 0.8034(4) 0.6318(3) 0.0619(14) Uani 1 1 d . .
H10 H 0.4155 0.7545 0.5971 0.093 Uiso 1 1 calc R U
H10A H 0.3115 0.7775 0.6261 0.093 Uiso 1 1 calc R U
H10B H 0.4300 0.8118 0.6848 0.093 Uiso 1 1 calc R U
C11 C 0.3579(4) 0.8927(4) 0.5274(3) 0.0667(16) Uani 1 1 d . .
H11 H 0.3659 0.9596 0.5156 0.100 Uiso 1 1 calc R U
H11A H 0.2799 0.8584 0.5165 0.100 Uiso 1 1 calc R U
H11B H 0.3935 0.8502 0.4959 0.100 Uiso 1 1 calc R U
C12 C 0.7296(3) 1.2312(3) 0.7182(2) 0.0388(10) Uani 1 1 d . .
H12 H 0.6659 1.2621 0.7203 0.047 Uiso 1 1 calc R U
C13 C 0.7938(5) 1.2462(4) 0.8005(3) 0.0654(15) Uani 1 1 d . .
H13 H 0.8583 1.2186 0.8002 0.098 Uiso 1 1 calc R U
H13A H 0.7471 1.2099 0.8276 0.098 Uiso 1 1 calc R U
H13B H 0.8173 1.3195 0.8266 0.098 Uiso 1 1 calc R U
C14 C 0.8011(4) 1.2893(4) 0.6767(3) 0.0540(12) Uani 1 1 d . .
H14 H 0.8671 1.2640 0.6771 0.081 Uiso 1 1 calc R U
H14A H 0.8221 1.3627 0.7026 0.081 Uiso 1 1 calc R U
H14B H 0.7601 1.2786 0.6236 0.081 Uiso 1 1 calc R U
C15 C 0.3487(3) 1.2831(3) 0.7912(2) 0.0319(9) Uani 1 1 d . .
C16 C 0.2367(3) 1.2585(3) 0.7921(2) 0.0269(8) Uani 1 1 d . .
C17 C 0.2028(3) 1.3247(3) 0.8451(2) 0.0311(9) Uani 1 1 d . .
H17 H 0.1281 1.3096 0.8466 0.037 Uiso 1 1 calc R U
C18 C 0.2748(3) 1.4116(3) 0.8955(2) 0.0340(9) Uani 1 1 d . .
H18 H 0.2496 1.4550 0.9316 0.041 Uiso 1 1 calc R U
C19 C 0.3847(3) 1.4357(3) 0.8934(2) 0.0378(10) Uani 1 1 d . .
H19 H 0.4338 1.4959 0.9280 0.045 Uiso 1 1 calc R U
C20 C 0.4232(3) 1.3728(3) 0.8413(2) 0.0351(9) Uani 1 1 d . .
C21 C 0.1556(3) 1.1639(3) 0.7372(2) 0.0326(9) Uani 1 1 d . .
H21 H 0.1982 1.1195 0.7125 0.039 Uiso 1 1 calc R U
C22 C 0.0843(3) 1.1005(3) 0.7768(2) 0.0432(10) Uani 1 1 d . .
H22 H 0.1313 1.0844 0.8191 0.065 Uiso 1 1 calc R U
H22A H 0.0398 1.0366 0.7398 0.065 Uiso 1 1 calc R U
H22B H 0.0361 1.1400 0.7969 0.065 Uiso 1 1 calc R U
C23 C 0.0831(3) 1.1952(3) 0.6741(2) 0.0448(11) Uani 1 1 d . .
H23 H 0.0396 1.2381 0.6969 0.067 Uiso 1 1 calc R U
H23A H 0.0339 1.1335 0.6370 0.067 Uiso 1 1 calc R U
H23B H 0.1293 1.2340 0.6481 0.067 Uiso 1 1 calc R U
C24 C 0.5438(3) 1.4022(4) 0.8397(2) 0.0449(11) Uani 1 1 d . .
H24 H 0.5517 1.3598 0.7910 0.054 Uiso 1 1 calc R U
C25 C 0.6177(3) 1.3810(4) 0.9051(3) 0.0598(14) Uani 1 1 d . .
H25 H 0.6094 1.4199 0.9536 0.090 Uiso 1 1 calc R U
H25A H 0.6939 1.4018 0.9023 0.090 Uiso 1 1 calc R U
H25B H 0.5980 1.3074 0.9022 0.090 Uiso 1 1 calc R U
C26 C 0.5810(4) 1.5155(5) 0.8405(4) 0.102(3) Uani 1 1 d . .
H26 H 0.5881 1.5587 0.8916 0.153 Uiso 1 1 calc R U
H26A H 0.5266 1.5321 0.8028 0.153 Uiso 1 1 calc R U
H26B H 0.6519 1.5283 0.8275 0.153 Uiso 1 1 calc R U
C27 C 0.4202(3) 1.0981(3) 0.8596(2) 0.0353(9) Uani 1 1 d . .
H27 H 0.3447 1.1016 0.8376 0.042 Uiso 1 1 calc R U
H27A H 0.4525 1.1556 0.9061 0.042 Uiso 1 1 calc R U
C28 C 0.4170(3) 0.9971(3) 0.8806(2) 0.0311(9) Uani 1 1 d . .
C29 C 0.4595(3) 0.9227(3) 0.8434(2) 0.0379(10) Uani 1 1 d . .
H29 H 0.4929 0.9353 0.8035 0.046 Uiso 1 1 calc R U
C30 C 0.4547(4) 0.8286(3) 0.8630(3) 0.0474(11) Uani 1 1 d . .
H30 H 0.4839 0.7775 0.8370 0.057 Uiso 1 1 calc R U
C31 C 0.4065(3) 0.8136(3) 0.9209(2) 0.0432(10) Uani 1 1 d . .
C32 C 0.3641(3) 0.8862(3) 0.9606(2) 0.0407(10) Uani 1 1 d . .
H32 H 0.3321 0.8737 1.0011 0.049 Uiso 1 1 calc R U
C33 C 0.3693(3) 0.9782(3) 0.9396(2) 0.0378(10) Uani 1 1 d . .
H33 H 0.3401 1.0289 0.9660 0.045 Uiso 1 1 calc R U
F1 F 0.4008(2) 0.7222(2) 0.94132(17) 0.0712(8) Uani 1 1 d . .
O1 O 0.4841(2) 1.1073(2) 0.80501(14) 0.0333(6) Uani 1 1 d . .
B2 B 0.9612(4) 0.7294(3) 0.7466(2) 0.0288(9) Uani 1 1 d . .
N3 N 0.9793(2) 0.8023(2) 0.81827(16) 0.0267(7) Uani 1 1 d . .
N4 N 1.0600(2) 0.7399(2) 0.72153(16) 0.0262(7) Uani 1 1 d . .
C34 C 1.0981(3) 0.8553(3) 0.84462(19) 0.0279(8) Uani 1 1 d . .
H34 H 1.1355 0.8285 0.8855 0.033 Uiso 1 1 calc R U
H34A H 1.1090 0.9302 0.8644 0.033 Uiso 1 1 calc R U
C35 C 1.1421(3) 0.8317(3) 0.7727(2) 0.0291(8) Uani 1 1 d . .
H35 H 1.1479 0.8899 0.7486 0.035 Uiso 1 1 calc R U
H35A H 1.2150 0.8175 0.7856 0.035 Uiso 1 1 calc R U
C36 C 1.0787(3) 0.6938(3) 0.6498(2) 0.0278(8) Uani 1 1 d . .
C37 C 1.1362(3) 0.6159(3) 0.6464(2) 0.0294(8) Uani 1 1 d . .
C38 C 1.1544(3) 0.5717(3) 0.5766(2) 0.0346(9) Uani 1 1 d . .
H38 H 1.1927 0.5193 0.5736 0.041 Uiso 1 1 calc R U
C39 C 1.1176(3) 0.6027(3) 0.5109(2) 0.0361(9) Uani 1 1 d . .
H39 H 1.1313 0.5719 0.4638 0.043 Uiso 1 1 calc R U
C40 C 1.0615(3) 0.6781(3) 0.5143(2) 0.0373(10) Uani 1 1 d . .
H40 H 1.0371 0.6991 0.4693 0.045 Uiso 1 1 calc R U
C41 C 1.0395(3) 0.7246(3) 0.5831(2) 0.0332(9) Uani 1 1 d . .
C42 C 1.1701(3) 0.5774(3) 0.7166(2) 0.0340(9) Uani 1 1 d . .
H42 H 1.1813 0.6350 0.7629 0.041 Uiso 1 1 calc R U
C43 C 1.0761(3) 0.4892(3) 0.7181(3) 0.0459(11) Uani 1 1 d . .
H43 H 1.0093 0.5133 0.7174 0.069 Uiso 1 1 calc R U
H43A H 1.0960 0.4664 0.7647 0.069 Uiso 1 1 calc R U
H43B H 1.0630 0.4317 0.6731 0.069 Uiso 1 1 calc R U
C44 C 1.2772(4) 0.5424(4) 0.7221(3) 0.0560(13) Uani 1 1 d . .
H44 H 1.2662 0.4816 0.6800 0.084 Uiso 1 1 calc R U
H44A H 1.2980 0.5256 0.7712 0.084 Uiso 1 1 calc R U
H44B H 1.3356 0.5978 0.7184 0.084 Uiso 1 1 calc R U
C45 C 0.9697(4) 0.8017(3) 0.5821(2) 0.0461(11) Uani 1 1 d . .
H45 H 0.9621 0.8257 0.6354 0.055 Uiso 1 1 calc R U
C46 C 0.8537(4) 0.7487(4) 0.5299(2) 0.0576(14) Uani 1 1 d . .
H46 H 0.8100 0.7993 0.5283 0.086 Uiso 1 1 calc R U
H46A H 0.8184 0.6941 0.5503 0.086 Uiso 1 1 calc R U
H46B H 0.8590 0.7191 0.4781 0.086 Uiso 1 1 calc R U
C47 C 1.0244(5) 0.8951(4) 0.5591(3) 0.0667(15) Uani 1 1 d . .
H47 H 1.0977 0.9259 0.5935 0.100 Uiso 1 1 calc R U
H47A H 0.9802 0.9454 0.5627 0.100 Uiso 1 1 calc R U
H47B H 1.0306 0.8742 0.5063 0.100 Uiso 1 1 calc R U
C48 C 0.9219(3) 0.7929(3) 0.87742(19) 0.0270(8) Uani 1 1 d . .
C49 C 0.9302(3) 0.7151(3) 0.9159(2) 0.0286(8) Uani 1 1 d . .
C50 C 0.8704(3) 0.7055(3) 0.9708(2) 0.0351(9) Uani 1 1 d . .
H50 H 0.8763 0.6544 0.9979 0.042 Uiso 1 1 calc R U
C51 C 0.8029(3) 0.7696(3) 0.9860(2) 0.0412(10) Uani 1 1 d . .
H51 H 0.7603 0.7606 1.0219 0.049 Uiso 1 1 calc R U
C52 C 0.7974(3) 0.8464(3) 0.9492(2) 0.0391(10) Uani 1 1 d . .
H52 H 0.7524 0.8911 0.9613 0.047 Uiso 1 1 calc R U
C53 C 0.8563(3) 0.8607(3) 0.8939(2) 0.0316(9) Uani 1 1 d . .
C54 C 1.0028(3) 0.6418(3) 0.9011(2) 0.0315(9) Uani 1 1 d . .
H54 H 1.0370 0.6580 0.8594 0.038 Uiso 1 1 calc R U
C55 C 0.9350(4) 0.5294(3) 0.8729(3) 0.0473(11) Uani 1 1 d . .
H55 H 0.9008 0.5110 0.9128 0.071 Uiso 1 1 calc R U
H55A H 0.9831 0.4844 0.8615 0.071 Uiso 1 1 calc R U
H55B H 0.8780 0.5211 0.8265 0.071 Uiso 1 1 calc R U
C56 C 1.0959(3) 0.6570(3) 0.9720(2) 0.0438(10) Uani 1 1 d . .
H56 H 1.1400 0.7283 0.9873 0.066 Uiso 1 1 calc R U
H56A H 1.1423 0.6106 0.9600 0.066 Uiso 1 1 calc R U
H56B H 1.0649 0.6419 1.0141 0.066 Uiso 1 1 calc R U
C57 C 0.8498(3) 0.9497(3) 0.8573(2) 0.0328(9) Uani 1 1 d . .
H57 H 0.8855 0.9409 0.8137 0.039 Uiso 1 1 calc R U
C58 C 0.7301(3) 0.9513(4) 0.8255(2) 0.0457(11) Uani 1 1 d . .
H58 H 0.6888 0.8831 0.7932 0.068 Uiso 1 1 calc R U
H58A H 0.7285 1.0017 0.7950 0.068 Uiso 1 1 calc R U
H58B H 0.6969 0.9702 0.8681 0.068 Uiso 1 1 calc R U
C59 C 0.9116(3) 1.0514(3) 0.9148(2) 0.0432(10) Uani 1 1 d . .
H59 H 0.8782 1.0612 0.9583 0.065 Uiso 1 1 calc R U
H59A H 0.9079 1.1076 0.8901 0.065 Uiso 1 1 calc R U
H59B H 0.9883 1.0509 0.9330 0.065 Uiso 1 1 calc R U
C60 C 0.7612(3) 0.6679(3) 0.7150(2) 0.0385(10) Uani 1 1 d . .
H60 H 0.7500 0.7344 0.7071 0.046 Uiso 1 1 calc R U
H60A H 0.7582 0.6665 0.7680 0.046 Uiso 1 1 calc R U
C61 C 0.6720(3) 0.5807(3) 0.6586(2) 0.0306(8) Uani 1 1 d . .
C62 C 0.6937(3) 0.4976(3) 0.6161(2) 0.0415(10) Uani 1 1 d . .
H62 H 0.7678 0.4949 0.6206 0.050 Uiso 1 1 calc R U
C63 C 0.6109(3) 0.4163(4) 0.5660(2) 0.0490(12) Uani 1 1 d . .
H63 H 0.6272 0.3589 0.5361 0.059 Uiso 1 1 calc R U
C64 C 0.5049(3) 0.4224(3) 0.5617(2) 0.0388(10) Uani 1 1 d . .
C65 C 0.4783(3) 0.5031(3) 0.6025(2) 0.0446(11) Uani 1 1 d . .
H65 H 0.4038 0.5048 0.5978 0.054 Uiso 1 1 calc R U
C66 C 0.5619(3) 0.5833(3) 0.6513(2) 0.0448(11) Uani 1 1 d . .
H66 H 0.5447 0.6409 0.6802 0.054 Uiso 1 1 calc R U
F2 F 0.42201(19) 0.3419(2) 0.51314(14) 0.0542(7) Uani 1 1 d . .
O2 O 0.86634(19) 0.6574(2) 0.70381(14) 0.0329(6) Uani 1 1 d . .

loop_
_atom_site_aniso_label
_atom_site_aniso_U_11
_atom_site_aniso_U_22
_atom_site_aniso_U_33
_atom_site_aniso_U_23
_atom_site_aniso_U_13
_atom_site_aniso_U_12
B1 0.021(2) 0.032(2) 0.035(2) 0.0092(19) 0.0081(18) 0.0064(18)
N1 0.0315(17) 0.046(2) 0.0311(17) 0.0179(15) 0.0137(14) 0.0176(15)
N2 0.0225(15) 0.0332(18) 0.0343(18) 0.0096(14) 0.0103(13) 0.0093(14)
C1 0.034(2) 0.054(3) 0.031(2) 0.0165(19) 0.0105(17) 0.014(2)
C2 0.046(3) 0.078(4) 0.047(3) 0.034(2) 0.023(2) 0.037(2)
C3 0.029(2) 0.033(2) 0.034(2) 0.0112(17) 0.0104(17) 0.0066(17)
C4 0.038(2) 0.038(2) 0.036(2) 0.0078(18) 0.0158(18) 0.0050(19)
C5 0.058(3) 0.032(2) 0.054(3) 0.007(2) 0.027(2) 0.010(2)
C6 0.056(3) 0.046(3) 0.066(3) 0.017(2) 0.033(2) 0.027(2)
C7 0.032(2) 0.044(3) 0.062(3) 0.021(2) 0.021(2) 0.012(2)
C8 0.037(2) 0.036(2) 0.038(2) 0.0147(18) 0.0144(18) 0.0136(18)
C9 0.044(2) 0.044(3) 0.041(2) 0.004(2) 0.017(2) -0.004(2)
C10 0.065(3) 0.055(3) 0.052(3) 0.009(2) 0.020(3) -0.014(3)
C11 0.051(3) 0.077(4) 0.056(3) 0.022(3) 0.008(2) -0.018(3)
C12 0.029(2) 0.028(2) 0.064(3) 0.019(2) 0.013(2) 0.0087(17)
C13 0.099(4) 0.035(3) 0.052(3) 0.012(2) 0.015(3) -0.001(3)
C14 0.048(3) 0.044(3) 0.062(3) 0.023(2) 0.004(2) -0.006(2)
C15 0.033(2) 0.036(2) 0.032(2) 0.0135(17) 0.0116(17) 0.0129(18)
C16 0.0244(19) 0.033(2) 0.030(2) 0.0147(16) 0.0110(16) 0.0101(16)
C17 0.0261(19) 0.035(2) 0.039(2) 0.0160(18) 0.0141(17) 0.0112(17)
C18 0.037(2) 0.037(2) 0.034(2) 0.0115(18) 0.0151(18) 0.0140(19)
C19 0.041(2) 0.040(2) 0.030(2) 0.0092(18) 0.0083(18) 0.0052(19)
C20 0.032(2) 0.042(2) 0.033(2) 0.0149(18) 0.0089(17) 0.0053(18)
C21 0.028(2) 0.034(2) 0.039(2) 0.0138(17) 0.0114(17) 0.0092(17)
C22 0.049(3) 0.035(2) 0.051(3) 0.022(2) 0.016(2) 0.009(2)
C23 0.036(2) 0.049(3) 0.050(3) 0.023(2) 0.005(2) 0.006(2)
C24 0.030(2) 0.059(3) 0.040(2) 0.007(2) 0.0112(19) 0.002(2)
C25 0.031(2) 0.074(4) 0.075(3) 0.030(3) 0.007(2) 0.007(2)
C26 0.036(3) 0.123(6) 0.177(7) 0.115(5) 0.028(4) 0.008(3)
C27 0.034(2) 0.044(2) 0.037(2) 0.0187(18) 0.0163(18) 0.0160(19)
C28 0.0245(19) 0.039(2) 0.031(2) 0.0149(17) 0.0049(16) 0.0085(17)
C29 0.032(2) 0.039(2) 0.046(2) 0.0143(19) 0.0122(19) 0.0105(19)
C30 0.050(3) 0.042(3) 0.064(3) 0.026(2) 0.022(2) 0.020(2)
C31 0.043(2) 0.034(2) 0.055(3) 0.029(2) 0.006(2) 0.004(2)
C32 0.033(2) 0.046(3) 0.043(2) 0.020(2) 0.0076(19) 0.003(2)
C33 0.029(2) 0.045(3) 0.043(2) 0.0146(19) 0.0125(18) 0.0106(19)
F1 0.086(2) 0.0529(18) 0.089(2) 0.0464(16) 0.0258(17) 0.0164(16)
O1 0.0325(14) 0.0380(16) 0.0383(15) 0.0191(12) 0.0160(12) 0.0120(12)
B2 0.033(2) 0.025(2) 0.034(2) 0.0137(18) 0.0099(19) 0.0116(19)
N3 0.0244(16) 0.0303(17) 0.0280(17) 0.0118(13) 0.0081(13) 0.0065(13)
N4 0.0210(15) 0.0292(17) 0.0280(16) 0.0056(13) 0.0082(13) 0.0050(13)
C34 0.0267(19) 0.028(2) 0.029(2) 0.0114(16) 0.0055(15) 0.0029(16)
C35 0.0271(19) 0.028(2) 0.034(2) 0.0099(16) 0.0102(16) 0.0066(16)
C36 0.0223(18) 0.033(2) 0.031(2) 0.0099(16) 0.0093(15) 0.0081(16)
C37 0.0230(18) 0.030(2) 0.039(2) 0.0120(17) 0.0144(16) 0.0037(16)
C38 0.029(2) 0.029(2) 0.046(2) 0.0032(18) 0.0161(18) 0.0078(17)
C39 0.035(2) 0.039(2) 0.033(2) 0.0005(18) 0.0169(18) 0.0066(18)
C40 0.040(2) 0.041(2) 0.028(2) 0.0081(18) 0.0093(18) 0.0051(19)
C41 0.034(2) 0.037(2) 0.030(2) 0.0079(17) 0.0093(17) 0.0101(18)
C42 0.037(2) 0.032(2) 0.041(2) 0.0143(18) 0.0138(18) 0.0162(18)
C43 0.046(3) 0.037(3) 0.064(3) 0.025(2) 0.022(2) 0.011(2)
C44 0.045(3) 0.082(4) 0.062(3) 0.041(3) 0.018(2) 0.035(3)
C45 0.063(3) 0.048(3) 0.032(2) 0.014(2) 0.010(2) 0.024(2)
C46 0.064(3) 0.080(4) 0.043(3) 0.018(2) 0.013(2) 0.048(3)
C47 0.108(4) 0.048(3) 0.053(3) 0.022(2) 0.019(3) 0.032(3)
C48 0.0238(18) 0.033(2) 0.0257(19) 0.0105(16) 0.0073(15) 0.0056(16)
C49 0.0267(19) 0.029(2) 0.028(2) 0.0091(16) 0.0051(16) 0.0019(16)
C50 0.040(2) 0.037(2) 0.036(2) 0.0209(18) 0.0175(18) 0.0076(18)
C51 0.046(3) 0.048(3) 0.039(2) 0.019(2) 0.024(2) 0.011(2)
C52 0.038(2) 0.049(3) 0.039(2) 0.018(2) 0.0177(19) 0.016(2)
C53 0.031(2) 0.038(2) 0.026(2) 0.0093(17) 0.0063(16) 0.0088(17)
C54 0.034(2) 0.030(2) 0.034(2) 0.0125(17) 0.0123(17) 0.0091(17)
C55 0.058(3) 0.034(2) 0.056(3) 0.017(2) 0.024(2) 0.011(2)
C56 0.043(2) 0.048(3) 0.047(3) 0.020(2) 0.011(2) 0.019(2)
C57 0.034(2) 0.039(2) 0.037(2) 0.0179(18) 0.0145(17) 0.0206(18)
C58 0.040(2) 0.056(3) 0.050(3) 0.024(2) 0.010(2) 0.023(2)
C59 0.043(2) 0.046(3) 0.047(3) 0.020(2) 0.014(2) 0.016(2)
C60 0.028(2) 0.041(2) 0.044(2) 0.0042(19) 0.0119(18) 0.0072(18)
C61 0.027(2) 0.034(2) 0.031(2) 0.0122(17) 0.0052(16) 0.0074(17)
C62 0.030(2) 0.043(3) 0.046(3) -0.001(2) 0.0061(19) 0.0126(19)
C63 0.039(2) 0.047(3) 0.048(3) -0.007(2) -0.003(2) 0.014(2)
C64 0.038(2) 0.038(2) 0.034(2) 0.0178(19) -0.0020(18) -0.0012(19)
C65 0.024(2) 0.050(3) 0.057(3) 0.013(2) 0.009(2) 0.0039(19)
C66 0.029(2) 0.050(3) 0.052(3) 0.003(2) 0.010(2) 0.012(2)
F2 0.0459(15) 0.0506(17) 0.0531(16) 0.0126(12) -0.0021(12) -0.0019(12)
O2 0.0231(13) 0.0381(16) 0.0363(15) 0.0054(12) 0.0098(11) 0.0070(12)

loop_
_atom_type_symbol
_atom_type_description
_atom_type_scat_dispersion_real
_atom_type_scat_dispersion_imag
_atom_type_scat_source
C C 0.0033 0.0016 'International Tables Vol C Tables 4.2.6.8 and 6.1.1.4'
H H 0.0000 0.0000 'International Tables Vol C Tables 4.2.6.8 and 6.1.1.4'
B B 0.0013 0.0007 'International Tables Vol C Tables 4.2.6.8 and 6.1.1.4'
N N 0.0061 0.0033 'International Tables Vol C Tables 4.2.6.8 and 6.1.1.4'
O O 0.0106 0.0060 'International Tables Vol C Tables 4.2.6.8 and 6.1.1.4'
F F 0.0171 0.0103 'International Tables Vol C Tables 4.2.6.8 and 6.1.1.4'

loop_
_geom_angle_atom_site_label_1
_geom_angle_atom_site_label_2
_geom_angle_atom_site_label_3
_geom_angle
O1 B1 N2 121.2(3)
O1 B1 N1 130.3(3)
N2 B1 N1 108.5(3)
B1 N1 C15 130.0(3)
B1 N1 C1 109.6(3)
C15 N1 C1 117.6(3)
B1 N2 C3 129.0(3)
B1 N2 C2 110.1(3)
C3 N2 C2 120.8(3)
N1 C1 C2 105.7(3)
N2 C2 C1 106.2(3)
C4 C3 C8 121.6(4)
C4 C3 N2 120.0(3)
C8 C3 N2 118.4(3)
C5 C4 C3 118.4(4)
C5 C4 C9 120.3(4)
C3 C4 C9 121.3(4)
C6 C5 C4 121.0(4)
C7 C6 C5 119.8(4)
C6 C7 C8 121.8(4)
C3 C8 C7 117.4(4)
C3 C8 C12 122.7(3)
C7 C8 C12 119.9(4)
C11 C9 C4 110.5(3)
C11 C9 C10 109.2(4)
C4 C9 C10 112.8(4)
C8 C12 C14 113.9(4)
C8 C12 C13 110.1(3)
C14 C12 C13 109.6(4)
C20 C15 C16 121.3(3)
C20 C15 N1 119.7(3)
C16 C15 N1 118.9(3)
C17 C16 C15 117.7(3)
C17 C16 C21 120.6(3)
C15 C16 C21 121.6(3)
C18 C17 C16 121.8(3)
C17 C18 C19 119.9(3)
C20 C19 C18 120.9(4)
C19 C20 C15 118.3(3)
C19 C20 C24 119.6(4)
C15 C20 C24 122.1(3)
C16 C21 C23 109.8(3)
C16 C21 C22 113.1(3)
C23 C21 C22 110.1(3)
C25 C24 C20 112.2(3)
C25 C24 C26 109.3(4)
C20 C24 C26 111.3(4)
O1 C27 C28 110.1(3)
C29 C28 C33 118.6(4)
C29 C28 C27 122.3(3)
C33 C28 C27 119.1(3)
C28 C29 C30 121.6(4)
C31 C30 C29 117.5(4)
C30 C31 F1 118.7(4)
C30 C31 C32 123.1(4)
F1 C31 C32 118.2(4)
C31 C32 C33 118.2(4)
C32 C33 C28 121.0(4)
B1 O1 C27 122.6(3)
O2 B2 N4 121.5(3)
O2 B2 N3 128.9(3)
N4 B2 N3 109.7(3)
B2 N3 C48 127.1(3)
B2 N3 C34 108.2(3)
C48 N3 C34 116.4(3)
B2 N4 C36 130.0(3)
B2 N4 C35 109.1(3)
C36 N4 C35 118.8(3)
N3 C34 C35 104.7(3)
N4 C35 C34 104.1(3)
C41 C36 C37 120.4(3)
C41 C36 N4 120.6(3)
C37 C36 N4 119.0(3)
C38 C37 C36 118.7(4)
C38 C37 C42 121.1(3)
C36 C37 C42 120.1(3)
C37 C38 C39 121.3(4)
C40 C39 C38 119.9(3)
C39 C40 C41 121.3(4)
C40 C41 C36 118.4(4)
C40 C41 C45 118.9(3)
C36 C41 C45 122.7(3)
C37 C42 C44 114.0(3)
C37 C42 C43 109.1(3)
C44 C42 C43 110.1(3)
C47 C45 C41 111.5(4)
C47 C45 C46 112.3(4)
C41 C45 C46 110.0(4)
C53 C48 C49 121.3(3)
C53 C48 N3 118.7(3)
C49 C48 N3 119.9(3)
C50 C49 C48 118.6(3)
C50 C49 C54 118.4(3)
C48 C49 C54 123.0(3)
C51 C50 C49 120.7(4)
C52 C51 C50 119.9(4)
C51 C52 C53 122.1(4)
C48 C53 C52 117.3(4)
C48 C53 C57 123.3(3)
C52 C53 C57 119.4(3)
C49 C54 C56 111.7(3)
C49 C54 C55 111.3(3)
C56 C54 C55 111.1(3)
C59 C57 C53 110.5(3)
C59 C57 C58 110.0(3)
C53 C57 C58 111.6(3)
O2 C60 C61 109.4(3)
C62 C61 C66 118.1(4)
C62 C61 C60 122.5(3)
C66 C61 C60 119.4(3)
C61 C62 C63 122.2(4)
C64 C63 C62 117.2(4)
C65 C64 C63 123.2(4)
C65 C64 F2 118.9(4)
C63 C64 F2 117.9(4)
C64 C65 C66 118.5(4)
C65 C66 C61 120.8(4)
B2 O2 C60 120.8(3)

loop_
_geom_bond_atom_site_label_1
_geom_bond_atom_site_label_2
_geom_bond_distance
B1 O1 1.371(5)
B1 N2 1.429(5)
B1 N1 1.434(5)
N1 C15 1.446(5)
N1 C1 1.480(5)
N2 C3 1.439(5)
N2 C2 1.465(5)
C1 C2 1.515(5)
C3 C4 1.407(5)
C3 C8 1.408(5)
C4 C5 1.401(6)
C4 C9 1.526(5)
C5 C6 1.389(6)
C6 C7 1.375(6)
C7 C8 1.413(5)
C8 C12 1.520(5)
C9 C11 1.525(6)
C9 C10 1.541(6)
C12 C14 1.520(6)
C12 C13 1.526(6)
C15 C20 1.413(5)
C15 C16 1.417(5)
C16 C17 1.389(5)
C16 C21 1.515(5)
C17 C18 1.379(5)
C18 C19 1.397(5)
C19 C20 1.390(5)
C20 C24 1.531(5)
C21 C23 1.531(5)
C21 C22 1.532(5)
C24 C25 1.497(6)
C24 C26 1.533(7)
C27 O1 1.430(4)
C27 C28 1.513(5)
C28 C29 1.378(5)
C28 C33 1.395(5)
C29 C30 1.408(6)
C30 C31 1.366(6)
C31 F1 1.378(5)
C31 C32 1.382(6)
C32 C33 1.390(6)
B2 O2 1.378(5)
B2 N4 1.428(5)
B2 N3 1.429(5)
N3 C48 1.446(4)
N3 C34 1.488(4)
N4 C36 1.431(4)
N4 C35 1.474(4)
C34 C35 1.542(5)
C36 C41 1.414(5)
C36 C37 1.418(5)
C37 C38 1.390(5)
C37 C42 1.516(5)
C38 C39 1.392(6)
C39 C40 1.377(5)
C40 C41 1.406(5)
C41 C45 1.521(5)
C42 C44 1.541(5)
C42 C43 1.542(5)
C45 C47 1.519(6)
C45 C46 1.545(6)
C48 C53 1.406(5)
C48 C49 1.411(5)
C49 C50 1.399(5)
C49 C54 1.527(5)
C50 C51 1.384(5)
C51 C52 1.375(6)
C52 C53 1.408(5)
C53 C57 1.524(5)
C54 C56 1.532(5)
C54 C55 1.539(5)
C57 C59 1.521(6)
C57 C58 1.542(5)
C60 O2 1.439(4)
C60 C61 1.513(5)
C61 C62 1.358(5)
C61 C66 1.404(5)
C62 C63 1.393(5)
C63 C64 1.372(6)
C64 C65 1.351(6)
C64 F2 1.379(4)
C65 C66 1.382(6)
